data_7103511
loop_
_publ_author_name
'Bian, Shu-Dan'
'Wang, Quan-Ming'

_publ_section_title
;
 Snowman-like silver alkynyl cluster consolidated by templating
 chloride and peripheral trifluoroacetates.
;
_journal_issue 43
_journal_name_full 'Chemical communications (Cambridge, England)'
_journal_page_first 5586
_journal_page_last 5588
_journal_paper_doi 10.1039/b812451e
_journal_year 2008
_chemical_formula_sum 'C80 H99 Ag19 Cl F21 O14'
_chemical_formula_weight 3768.57
_chemical_name_systematic
;
?
;
_space_group_IT_number 11
_symmetry_cell_setting monoclinic
_symmetry_space_group_name_Hall '-P 2yb'
_symmetry_space_group_name_H-M 'P 1 21/m 1'
_atom_sites_solution_hydrogens geom
_atom_sites_solution_primary direct
_atom_sites_solution_secondary difmap
_audit_creation_method SHELXL-97
_cell_angle_alpha 90.00
_cell_angle_beta 115.516(5)
_cell_angle_gamma 90.00
_cell_formula_units_Z 2
_cell_length_a 14.5411(6)
_cell_length_b 27.4775(13)
_cell_length_c 15.0210(6)
_cell_measurement_temperature 173(2)
_cell_volume 5416.3(4)
_computing_cell_refinement 'CrysAlis RED, Oxford Diffraction Ltd.'
_computing_data_collection 'CrysAlis CCD, Oxford Diffraction Ltd.'
_computing_data_reduction 'CrysAlis RED, Oxford Diffraction Ltd.'
_computing_structure_refinement 'SHELXL-97 (Sheldrick, 1997)'
_computing_structure_solution 'SHELXS-97 (Sheldrick, 1990)'
_diffrn_ambient_temperature 173(2)
_diffrn_measured_fraction_theta_full 0.964
_diffrn_measured_fraction_theta_max 0.964
_diffrn_measurement_device_type 'Oxford Gemini S Ultra'
_diffrn_radiation_monochromator graphite
_diffrn_radiation_source 'Enhance (Cu) X-ray Source'
_diffrn_radiation_type CuK\a
_diffrn_radiation_wavelength 1.54178
_diffrn_reflns_av_R_equivalents 0.0521
_diffrn_reflns_av_sigmaI/netI 0.0658
_diffrn_reflns_limit_h_max 16
_diffrn_reflns_limit_h_min -15
_diffrn_reflns_limit_k_max 29
_diffrn_reflns_limit_k_min -31
_diffrn_reflns_limit_l_max 17
_diffrn_reflns_limit_l_min -16
_diffrn_reflns_number 19722
_diffrn_reflns_theta_full 62.27
_diffrn_reflns_theta_max 62.27
_diffrn_reflns_theta_min 3.54
_exptl_absorpt_coefficient_mu 27.842
_exptl_absorpt_correction_T_max 0.2142
_exptl_absorpt_correction_T_min 0.1350
_exptl_absorpt_correction_type multi-scan
_exptl_absorpt_process_details
;
CrysAlis RED, Oxford Diffraction Ltd.,
Version 1.171.32.4 (release 27-04-2006 CrysAlis171 .NET)
(compiled Apr 27 2007,17:53:11)
Empirical absorption correction using spherical harmonics,
implemented in SCALE3 ABSPACK scaling algorithm.
;
_exptl_crystal_colour colorless
_exptl_crystal_density_diffrn 2.311
_exptl_crystal_density_method 'not measured'
_exptl_crystal_description block-like
_exptl_crystal_F_000 3580
_exptl_crystal_size_max 0.12
_exptl_crystal_size_mid 0.10
_exptl_crystal_size_min 0.08
_refine_diff_density_max 3.122
_refine_diff_density_min -2.329
_refine_diff_density_rms 0.278
_refine_ls_extinction_method none
_refine_ls_goodness_of_fit_ref 1.036
_refine_ls_hydrogen_treatment constr
_refine_ls_matrix_type full
_refine_ls_number_parameters 577
_refine_ls_number_reflns 8478
_refine_ls_number_restraints 136
_refine_ls_restrained_S_all 1.038
_refine_ls_R_factor_all 0.1295
_refine_ls_R_factor_gt 0.1000
_refine_ls_shift/su_max 0.004
_refine_ls_shift/su_mean 0.000
_refine_ls_structure_factor_coef Fsqd
_refine_ls_weighting_details 'calc w=1/[\s^2^(Fo^2^)+(0.1182P)^2^+259.5677P] where P=(Fo^2^+2Fc^2^)/3'
_refine_ls_weighting_scheme calc
_refine_ls_wR_factor_gt 0.2662
_refine_ls_wR_factor_ref 0.2801
_reflns_number_gt 5837
_reflns_number_total 8478
_reflns_threshold_expression >2sigma(I)
_cod_data_source_file b812451e.txt
_cod_data_source_block 1
_cod_depositor_comments
;
The following automatic conversions were performed:
'_symmetry_cell_setting' value 'Monoclinic' changed to 'monoclinic'
according to '/home/saulius/struct/CIF-dictionaries/cif_core.dic'
dictionary named 'cif_core.dic' version 2.4.1 from
2010-06-29.

'_exptl_absorpt_correction_type' value 'Multi-scan' changed
to 'multi-scan' according to
'/home/saulius/struct/CIF-dictionaries/cif_core.dic' dictionary named
'cif_core.dic' version 2.4.1 from 2010-06-29.

Automatic conversion script
Id: cif_fix_enum 1527 2010-12-29 10:47:43Z saulius 
;
_cod_original_sg_symbol_H-M P2(1)/m
_cod_database_code 7103511

loop_
_symmetry_equiv_pos_as_xyz
'x, y, z'
'-x, y+1/2, -z'
'-x, -y, -z'
'x, -y-1/2, z'

loop_
_atom_site_label
_atom_site_type_symbol
_atom_site_fract_x
_atom_site_fract_y
_atom_site_fract_z
_atom_site_U_iso_or_equiv
_atom_site_adp_type
_atom_site_occupancy
_atom_site_symmetry_multiplicity
_atom_site_calc_flag
_atom_site_refinement_flags
_atom_site_disorder_assembly
_atom_site_disorder_group
Ag1 Ag 0.48224(13) 0.30473(6) -0.29866(13) 0.0469(4) Uani 1 1 d . . .
Ag2 Ag 0.30059(12) 0.30316(6) -0.26172(12) 0.0445(4) Uani 1 1 d . . .
Ag3 Ag 0.4099(3) 0.2500 -0.4822(2) 0.0780(10) Uani 1 2 d S . .
Ag4 Ag 0.27922(15) 0.33164(8) -0.46143(16) 0.0674(6) Uani 1 1 d . . .
Ag5 Ag 0.15985(19) 0.2500 -0.43547(18) 0.0508(6) Uani 1 2 d S . .
Ag6 Ag 0.3213(2) 0.32770(8) -0.64117(16) 0.0952(9) Uani 1 1 d . . .
Ag7 Ag 0.04491(15) 0.32650(7) -0.59157(14) 0.0630(6) Uani 1 1 d . . .
Ag8 Ag 0.11661(15) 0.32698(7) -0.8555(2) 0.0799(7) Uani 1 1 d . . .
Ag9 Ag -0.07208(18) 0.33184(8) -0.81899(16) 0.0727(6) Uani 1 1 d . . .
Ag10 Ag -0.10910(18) 0.2500 -0.68757(19) 0.0483(6) Uani 1 2 d S . .
Ag11 Ag 0.2901(2) 0.2500 -0.7805(2) 0.0560(7) Uani 1 2 d S . .
Ag12 Ag -0.04120(19) 0.2500 -0.9417(2) 0.0526(6) Uani 1 2 d S . .
Cl1 Cl 0.1364(18) 0.2500 -0.665(2) 0.182(10) Uani 1 2 d S . .
O11 O 0.5017(13) 0.3796(5) -0.2254(13) 0.058(5) Uani 1 1 d . . .
O12 O 0.3537(13) 0.3825(6) -0.2189(16) 0.070(6) Uani 1 1 d . . .
C11 C 0.432(2) 0.3977(8) -0.205(2) 0.057(7) Uani 1 1 d . . .
C12 C 0.460(2) 0.4488(9) -0.158(3) 0.076(7) Uani 1 1 d U . .
F11 F 0.465(2) 0.4816(6) -0.2162(18) 0.139(8) Uani 1 1 d U . .
F12 F 0.3943(17) 0.4669(7) -0.131(2) 0.129(8) Uani 1 1 d U . .
F13 F 0.5479(16) 0.4512(7) -0.0862(16) 0.129(9) Uani 1 1 d U . .
O21 O 0.1955(14) 0.2904(6) -0.1842(14) 0.064(5) Uani 1 1 d . . .
C21 C 0.175(2) 0.2500 -0.1655(19) 0.040(7) Uani 1 2 d S . .
C22 C 0.111(4) 0.2500 -0.102(4) 0.075(12) Uani 1 2 d S . .
F21 F 0.177(3) 0.2500 -0.007(2) 0.132(13) Uani 1 2 d S . .
F22 F 0.0517(15) 0.2878(6) -0.1206(17) 0.103(7) Uani 1 1 d . . .
O31 O 0.085(2) 0.3911(10) -0.692(2) 0.150 Uiso 1 1 d D . .
O32 O 0.230(2) 0.3979(10) -0.584(2) 0.150 Uiso 1 1 d D . .
C31 C 0.1554(19) 0.4145(9) -0.6506(19) 0.113(13) Uiso 1 1 d D . .
C32 C 0.162(2) 0.4655(9) -0.6745(19) 0.129(15) Uiso 1 1 d D . .
F31 F 0.194(4) 0.4969(12) -0.602(2) 0.45(5) Uiso 1 1 d D . .
F32 F 0.085(2) 0.4894(12) -0.732(3) 0.249(19) Uiso 1 1 d D . .
F33 F 0.224(2) 0.4778(11) -0.711(3) 0.211(15) Uiso 1 1 d D . .
O41 O 0.464(2) 0.2500 -0.646(3) 0.150 Uiso 1 2 d SD . .
O42 O 0.588(3) 0.2500 -0.499(3) 0.150 Uiso 1 2 d SD . .
C41 C 0.553(3) 0.2500 -0.589(3) 0.200 Uiso 1 2 d SD . .
C42 C 0.632(2) 0.2500 -0.629(2) 0.200 Uiso 1 2 d SD . .
F41 F 0.642(2) 0.2847(4) -0.685(2) 0.200 Uiso 1 1 d D . .
F42 F 0.731(2) 0.2500 -0.570(3) 0.200 Uiso 1 2 d SD . .
O51 O 0.6431(15) 0.2890(7) -0.2859(19) 0.085(7) Uani 1 1 d . . .
C51 C 0.677(3) 0.2500 -0.287(5) 0.098(12) Uani 1 2 d SU . .
C52 C 0.789(3) 0.2500 -0.273(3) 0.105(11) Uani 1 2 d SDU . .
F51 F 0.849(3) 0.2500 -0.181(4) 0.204(18) Uani 1 2 d SDU . .
F52 F 0.8171(17) 0.2875(8) -0.303(2) 0.145(9) Uani 1 1 d DU . .
C111 C -0.1197(16) 0.3253(8) -0.6943(16) 0.041(5) Uani 1 1 d . . .
C112 C -0.1680(17) 0.3637(8) -0.723(2) 0.055(6) Uani 1 1 d . . .
C113 C -0.232(2) 0.4074(9) -0.751(2) 0.066(7) Uani 1 1 d U . .
C114 C -0.259(3) 0.4210(16) -0.670(3) 0.134(15) Uani 1 1 d U . .
H11A H -0.1972 0.4229 -0.6083 0.202 Uiso 1 1 calc R . .
H11B H -0.3050 0.3964 -0.6644 0.202 Uiso 1 1 calc R . .
H11C H -0.2933 0.4527 -0.6847 0.202 Uiso 1 1 calc R . .
C115 C -0.320(3) 0.4036(13) -0.851(3) 0.127(15) Uani 1 1 d U . .
H11G H -0.3619 0.3754 -0.8520 0.190 Uiso 1 1 calc R . .
H11H H -0.2944 0.3995 -0.9008 0.190 Uiso 1 1 calc R . .
H11I H -0.3611 0.4332 -0.8643 0.190 Uiso 1 1 calc R . .
C116 C -0.166(3) 0.4518(11) -0.747(3) 0.117(13) Uani 1 1 d U . .
H11D H -0.1093 0.4542 -0.6811 0.175 Uiso 1 1 calc R . .
H11E H -0.2074 0.4814 -0.7612 0.175 Uiso 1 1 calc R . .
H11F H -0.1388 0.4480 -0.7961 0.175 Uiso 1 1 calc R . .
C211 C 0.421(2) 0.3281(8) -0.4763(16) 0.054(6) Uani 1 1 d . . .
C212 C 0.4757(19) 0.3587(10) -0.4820(18) 0.055(6) Uani 1 1 d . . .
C213 C 0.546(2) 0.3999(10) -0.475(2) 0.066(7) Uani 1 1 d U . .
C214 C 0.510(3) 0.4228(13) -0.575(3) 0.099(11) Uani 1 1 d U . .
H21A H 0.5136 0.3989 -0.6216 0.148 Uiso 1 1 calc R . .
H21B H 0.5527 0.4508 -0.5714 0.148 Uiso 1 1 calc R . .
H21C H 0.4389 0.4335 -0.5975 0.148 Uiso 1 1 calc R . .
C215 C 0.654(3) 0.3831(16) -0.431(4) 0.16(2) Uani 1 1 d U . .
H21G H 0.6624 0.3573 -0.4716 0.240 Uiso 1 1 calc R . .
H21H H 0.6729 0.3706 -0.3639 0.240 Uiso 1 1 calc R . .
H21I H 0.6988 0.4105 -0.4274 0.240 Uiso 1 1 calc R . .
C216 C 0.537(3) 0.4398(12) -0.414(3) 0.118(13) Uani 1 1 d U . .
H21D H 0.4665 0.4510 -0.4412 0.177 Uiso 1 1 calc R . .
H21E H 0.5814 0.4667 -0.4146 0.177 Uiso 1 1 calc R . .
H21F H 0.5585 0.4284 -0.3464 0.177 Uiso 1 1 calc R . .
C311 C -0.0491(19) 0.3266(9) -0.9505(15) 0.054(6) Uani 1 1 d . . .
C312 C -0.0844(16) 0.3617(7) -1.006(2) 0.051(6) Uani 1 1 d . . .
C313 C -0.129(2) 0.4021(8) -1.073(2) 0.057(6) Uani 1 1 d . . .
C314 C -0.245(2) 0.3998(14) -1.113(3) 0.110(13) Uani 1 1 d . . .
H31A H -0.2693 0.3692 -1.1493 0.164 Uiso 1 1 calc R . .
H31B H -0.2749 0.4273 -1.1579 0.164 Uiso 1 1 calc R . .
H31C H -0.2639 0.4014 -1.0584 0.164 Uiso 1 1 calc R . .
C315 C -0.091(3) 0.3984(13) -1.150(3) 0.098(12) Uani 1 1 d . . .
H31G H -0.0163 0.4003 -1.1186 0.147 Uiso 1 1 calc R . .
H31H H -0.1187 0.4252 -1.1969 0.147 Uiso 1 1 calc R . .
H31I H -0.1125 0.3673 -1.1846 0.147 Uiso 1 1 calc R . .
C316 C -0.089(3) 0.4503(10) -1.016(3) 0.134(19) Uani 1 1 d . . .
H31D H -0.0145 0.4516 -0.9915 0.201 Uiso 1 1 calc R . .
H31E H -0.1071 0.4519 -0.9608 0.201 Uiso 1 1 calc R . .
H31F H -0.1194 0.4778 -1.0607 0.201 Uiso 1 1 calc R . .
C411 C 0.1489(17) 0.3286(9) -0.423(2) 0.070(9) Uani 1 1 d . . .
C412 C 0.1024(16) 0.3571(8) -0.4044(16) 0.044(5) Uani 1 1 d . . .
C413 C 0.0477(17) 0.3940(8) -0.3760(18) 0.047(6) Uani 1 1 d . . .
C414 C 0.035(3) 0.4406(9) -0.439(3) 0.089(10) Uani 1 1 d . . .
H41A H 0.1022 0.4538 -0.4258 0.133 Uiso 1 1 calc R . .
H41B H -0.0042 0.4649 -0.4222 0.133 Uiso 1 1 calc R . .
H41C H -0.0013 0.4324 -0.5093 0.133 Uiso 1 1 calc R . .
C415 C 0.100(2) 0.4060(9) -0.271(2) 0.062(7) Uani 1 1 d . . .
H41G H 0.1071 0.3766 -0.2315 0.093 Uiso 1 1 calc R . .
H41H H 0.0607 0.4304 -0.2545 0.093 Uiso 1 1 calc R . .
H41I H 0.1680 0.4191 -0.2559 0.093 Uiso 1 1 calc R . .
C416 C -0.058(2) 0.3739(13) -0.398(3) 0.085(10) Uani 1 1 d . . .
H41D H -0.0514 0.3448 -0.3579 0.128 Uiso 1 1 calc R . .
H41E H -0.0941 0.3656 -0.4680 0.128 Uiso 1 1 calc R . .
H41F H -0.0973 0.3987 -0.3817 0.128 Uiso 1 1 calc R . .
C511 C 0.434(2) 0.2500 -0.207(2) 0.038(7) Uani 1 2 d S . .
C512 C 0.502(2) 0.2500 -0.130(3) 0.047(8) Uani 1 2 d S . .
C513 C 0.582(4) 0.2500 -0.029(3) 0.092(13) Uani 1 2 d SDU . .
C514 C 0.650(3) 0.2052(15) -0.009(3) 0.154(18) Uani 1 1 d DU . .
H51A H 0.6718 0.2015 -0.0617 0.231 Uiso 1 1 calc R . .
H51B H 0.6117 0.1763 -0.0064 0.231 Uiso 1 1 calc R . .
H51C H 0.7098 0.2091 0.0544 0.231 Uiso 1 1 calc R . .
C515 C 0.562(5) 0.2500 0.063(4) 0.18(2) Uani 1 2 d SDU . .
H51I H 0.6240 0.2500 0.1232 0.266 Uiso 1 2 d SR . .
H51D H 0.5233 0.2217 0.0614 0.266 Uiso 1 1 d R . .
C611 C 0.2853(18) 0.3265(9) -0.7964(14) 0.053(7) Uani 1 1 d . . .
C612 C 0.2906(16) 0.3564(8) -0.8509(16) 0.044(5) Uani 1 1 d . . .
C613 C 0.306(2) 0.3922(14) -0.915(2) 0.110(12) Uani 1 1 d DU . .
C614 C 0.214(3) 0.4045(19) -0.998(3) 0.156(17) Uani 1 1 d DU . .
H61A H 0.1721 0.4250 -0.9761 0.233 Uiso 1 1 calc R . .
H61B H 0.1763 0.3747 -1.0277 0.233 Uiso 1 1 calc R . .
H61C H 0.2293 0.4222 -1.0462 0.233 Uiso 1 1 calc R . .
C615 C 0.346(4) 0.3661(19) -0.973(4) 0.180(19) Uani 1 1 d DU . .
H61G H 0.4126 0.3524 -0.9295 0.269 Uiso 1 1 calc R . .
H61H H 0.3533 0.3882 -1.0204 0.269 Uiso 1 1 calc R . .
H61I H 0.2991 0.3397 -1.0079 0.269 Uiso 1 1 calc R . .
C616 C 0.388(4) 0.4241(18) -0.862(3) 0.174(18) Uani 1 1 d DU . .
H61D H 0.3697 0.4458 -0.8208 0.261 Uiso 1 1 calc R . .
H61E H 0.4039 0.4435 -0.9087 0.261 Uiso 1 1 calc R . .
H61F H 0.4487 0.4051 -0.8201 0.261 Uiso 1 1 calc R . .

loop_
_atom_site_aniso_label
_atom_site_aniso_U_11
_atom_site_aniso_U_22
_atom_site_aniso_U_33
_atom_site_aniso_U_23
_atom_site_aniso_U_13
_atom_site_aniso_U_12
Ag1 0.0489(10) 0.0302(8) 0.0603(10) -0.0026(7) 0.0222(8) -0.0008(7)
Ag2 0.0436(9) 0.0290(8) 0.0567(10) -0.0025(7) 0.0177(7) -0.0011(7)
Ag3 0.120(3) 0.0255(13) 0.0607(17) 0.000 0.0131(17) 0.000
Ag4 0.0523(11) 0.0661(13) 0.0803(14) 0.0095(11) 0.0252(10) -0.0023(9)
Ag5 0.0576(15) 0.0240(11) 0.0555(14) 0.000 0.0101(12) 0.000
Ag6 0.165(3) 0.0433(12) 0.0489(12) -0.0015(9) 0.0188(14) 0.0013(13)
Ag7 0.0567(11) 0.0525(11) 0.0557(11) 0.0119(9) 0.0016(9) -0.0139(9)
Ag8 0.0419(11) 0.0497(11) 0.130(2) -0.0207(12) 0.0196(11) -0.0069(9)
Ag9 0.0924(16) 0.0710(14) 0.0627(12) -0.0063(11) 0.0409(12) -0.0114(12)
Ag10 0.0433(13) 0.0277(11) 0.0658(16) 0.000 0.0160(11) 0.000
Ag11 0.0688(17) 0.0379(13) 0.0580(16) 0.000 0.0241(13) 0.000
Ag12 0.0533(15) 0.0362(12) 0.0637(16) 0.000 0.0208(12) 0.000
Cl1 0.20(2) 0.104(12) 0.34(3) 0.000 0.21(2) 0.000
O11 0.074(12) 0.023(8) 0.093(13) -0.022(8) 0.051(10) -0.010(8)
O12 0.045(10) 0.031(9) 0.123(17) -0.021(10) 0.026(10) -0.009(8)
C11 0.066(18) 0.026(12) 0.075(18) 0.017(11) 0.026(15) 0.005(12)
C12 0.088(16) 0.028(12) 0.132(19) -0.024(13) 0.068(14) -0.004(12)
F11 0.24(2) 0.035(9) 0.150(18) -0.004(11) 0.087(17) -0.037(12)
F12 0.122(15) 0.057(11) 0.23(2) -0.054(13) 0.091(16) -0.007(11)
F13 0.102(14) 0.087(13) 0.112(15) -0.053(12) -0.035(11) 0.020(11)
O21 0.094(14) 0.031(9) 0.091(13) 0.008(9) 0.064(12) 0.010(9)
C21 0.055(19) 0.038(18) 0.014(13) 0.000 0.005(13) 0.000
C22 0.10(3) 0.05(2) 0.09(3) 0.000 0.05(3) 0.000
F21 0.15(3) 0.20(4) 0.060(18) 0.000 0.050(19) 0.000
F22 0.112(15) 0.064(11) 0.18(2) -0.010(12) 0.106(15) 0.015(10)
O51 0.072(13) 0.050(11) 0.15(2) 0.017(12) 0.061(14) 0.016(10)
C51 0.045(18) 0.07(2) 0.19(3) 0.000 0.06(2) 0.000
C52 0.048(17) 0.08(2) 0.20(3) 0.000 0.070(18) 0.000
F51 0.09(2) 0.21(3) 0.24(4) 0.000 0.01(3) 0.000
F52 0.099(14) 0.088(14) 0.27(3) 0.046(16) 0.098(17) 0.003(12)
C111 0.042(12) 0.039(12) 0.043(12) 0.011(10) 0.020(10) 0.009(10)
C112 0.036(13) 0.030(12) 0.086(18) -0.002(12) 0.013(12) 0.006(10)
C113 0.063(14) 0.033(12) 0.092(17) -0.019(12) 0.024(13) 0.018(11)
C114 0.11(2) 0.11(3) 0.15(3) -0.01(2) 0.03(2) 0.06(2)
C115 0.12(2) 0.07(2) 0.11(2) -0.032(19) -0.02(2) 0.034(18)
C116 0.09(2) 0.038(15) 0.18(3) 0.013(19) 0.01(2) 0.003(15)
C211 0.092(19) 0.040(13) 0.038(12) -0.008(10) 0.035(13) -0.020(13)
C212 0.049(15) 0.056(16) 0.058(15) 0.017(12) 0.020(12) 0.010(12)
C213 0.055(15) 0.048(14) 0.086(18) 0.026(13) 0.022(13) -0.014(12)
C214 0.11(3) 0.09(2) 0.10(2) 0.02(2) 0.04(2) -0.02(2)
C215 0.08(2) 0.13(3) 0.23(4) 0.10(3) 0.02(3) -0.03(2)
C216 0.13(3) 0.051(19) 0.18(4) -0.01(2) 0.08(3) -0.04(2)
C311 0.065(16) 0.066(17) 0.023(11) 0.011(11) 0.011(11) -0.006(13)
C312 0.039(12) 0.024(11) 0.089(18) 0.028(12) 0.029(12) 0.008(9)
C313 0.064(16) 0.030(12) 0.071(17) 0.013(12) 0.025(14) 0.008(11)
C314 0.08(2) 0.10(3) 0.11(3) 0.04(2) 0.00(2) 0.03(2)
C315 0.12(3) 0.08(2) 0.09(2) 0.05(2) 0.05(2) 0.03(2)
C316 0.17(4) 0.022(14) 0.13(3) 0.008(17) -0.01(3) -0.025(19)
C411 0.027(12) 0.035(14) 0.10(2) 0.007(14) -0.017(13) 0.009(11)
C412 0.034(12) 0.029(11) 0.053(14) 0.000(10) 0.004(10) 0.004(10)
C413 0.046(13) 0.039(12) 0.063(15) -0.007(11) 0.029(12) 0.000(10)
C414 0.11(3) 0.033(14) 0.13(3) 0.030(16) 0.06(2) 0.036(15)
C415 0.078(18) 0.032(12) 0.075(18) 0.003(12) 0.032(15) 0.016(12)
C416 0.041(15) 0.10(2) 0.11(3) -0.03(2) 0.029(16) -0.006(15)
C511 0.032(17) 0.022(14) 0.05(2) 0.000 0.014(16) 0.000
C512 0.031(17) 0.017(14) 0.07(2) 0.000 0.005(17) 0.000
C513 0.12(3) 0.10(3) 0.043(19) 0.000 0.02(2) 0.000
C514 0.17(3) 0.12(3) 0.07(2) -0.024(19) -0.05(2) 0.05(2)
C515 0.16(4) 0.16(4) 0.12(3) 0.000 -0.02(3) 0.000
C611 0.059(15) 0.065(16) 0.015(10) 0.016(10) -0.004(10) -0.015(12)
C612 0.037(12) 0.049(13) 0.043(12) 0.001(11) 0.015(10) -0.011(10)
C613 0.11(2) 0.15(3) 0.070(18) 0.023(18) 0.045(15) -0.07(2)
C614 0.13(3) 0.18(4) 0.10(3) 0.04(3) 0.00(2) -0.06(3)
C615 0.17(3) 0.20(4) 0.14(3) 0.05(3) 0.04(3) -0.06(3)
C616 0.21(3) 0.18(3) 0.08(2) 0.02(2) 0.01(2) -0.14(3)

loop_
_atom_type_symbol
_atom_type_description
_atom_type_scat_dispersion_real
_atom_type_scat_dispersion_imag
_atom_type_scat_source
C C 0.0181 0.0091 'International Tables Vol C Tables 4.2.6.8 and 6.1.1.4'
H H 0.0000 0.0000 'International Tables Vol C Tables 4.2.6.8 and 6.1.1.4'
O O 0.0492 0.0322 'International Tables Vol C Tables 4.2.6.8 and 6.1.1.4'
F F 0.0727 0.0534 'International Tables Vol C Tables 4.2.6.8 and 6.1.1.4'
Cl Cl 0.3639 0.7018 'International Tables Vol C Tables 4.2.6.8 and 6.1.1.4'
Ag Ag 0.1306 4.2820 'International Tables Vol C Tables 4.2.6.8 and 6.1.1.4'

loop_
_geom_angle_atom_site_label_1
_geom_angle_atom_site_label_2
_geom_angle_atom_site_label_3
_geom_angle
_geom_angle_site_symmetry_1
_geom_angle_site_symmetry_3
_geom_angle_publ_flag
O11 Ag1 O51 102.5(7) . . ?
O11 Ag1 C511 107.4(7) . . ?
O51 Ag1 C511 112.5(8) . . ?
O11 Ag1 C211 101.2(7) . . ?
O51 Ag1 C211 91.1(9) . . ?
C511 Ag1 C211 137.1(9) . . ?
O11 Ag1 Ag3 146.9(5) . . ?
O51 Ag1 Ag3 85.5(6) . . ?
C511 Ag1 Ag3 98.6(6) . . ?
C211 Ag1 Ag3 46.0(5) . . ?
O11 Ag1 Ag2 81.8(4) . . ?
O51 Ag1 Ag2 161.7(5) . . ?
C511 Ag1 Ag2 49.7(6) . . ?
C211 Ag1 Ag2 105.6(6) . . ?
Ag3 Ag1 Ag2 100.65(10) . . ?
O11 Ag1 Ag4 92.5(5) . . ?
O51 Ag1 Ag4 136.1(6) . . ?
C511 Ag1 Ag4 101.4(7) . . ?
C211 Ag1 Ag4 45.2(6) . . ?
Ag3 Ag1 Ag4 61.88(8) . . ?
Ag2 Ag1 Ag4 60.44(6) . . ?
O11 Ag1 Ag1 153.8(5) . 4_565 ?
O51 Ag1 Ag1 79.2(5) . 4_565 ?
C511 Ag1 Ag1 50.2(5) . 4_565 ?
C211 Ag1 Ag1 104.8(5) . 4_565 ?
Ag3 Ag1 Ag1 58.89(4) . 4_565 ?
Ag2 Ag1 Ag1 89.15(4) . 4_565 ?
Ag4 Ag1 Ag1 104.25(5) . 4_565 ?
C511 Ag2 O12 112.0(6) . . ?
C511 Ag2 O21 111.3(8) . . ?
O12 Ag2 O21 102.5(7) . . ?
C511 Ag2 C411 139.9(10) . . ?
O12 Ag2 C411 93.1(7) . . ?
O21 Ag2 C411 91.9(9) . . ?
C511 Ag2 Ag5 99.4(6) . . ?
O12 Ag2 Ag5 137.9(5) . . ?
O21 Ag2 Ag5 90.8(5) . . ?
C411 Ag2 Ag5 46.2(6) . . ?
C511 Ag2 Ag2 50.1(5) . 4_565 ?
O12 Ag2 Ag2 160.7(5) . 4_565 ?
O21 Ag2 Ag2 81.3(4) . 4_565 ?
C411 Ag2 Ag2 105.7(5) . 4_565 ?
Ag5 Ag2 Ag2 60.00(4) . 4_565 ?
C511 Ag2 Ag1 51.9(7) . . ?
O12 Ag2 Ag1 79.5(5) . . ?
O21 Ag2 Ag1 160.9(5) . . ?
C411 Ag2 Ag1 107.1(8) . . ?
Ag5 Ag2 Ag1 100.39(8) . . ?
Ag2 Ag2 Ag1 90.85(4) 4_565 . ?
C511 Ag2 Ag4 103.7(8) . . ?
O12 Ag2 Ag4 84.8(6) . . ?
O21 Ag2 Ag4 137.8(5) . . ?
C411 Ag2 Ag4 46.0(8) . . ?
Ag5 Ag2 Ag4 60.23(7) . . ?
Ag2 Ag2 Ag4 105.21(5) 4_565 . ?
Ag1 Ag2 Ag4 61.10(6) . . ?
C211 Ag3 C211 172.2(15) . 4_565 ?
C211 Ag3 Ag1 57.0(6) . . ?
C211 Ag3 Ag1 119.1(6) 4_565 . ?
C211 Ag3 Ag1 119.1(6) . 4_565 ?
C211 Ag3 Ag1 57.0(6) 4_565 4_565 ?
Ag1 Ag3 Ag1 62.21(9) . 4_565 ?
C211 Ag3 Ag4 140.4(7) . 4_565 ?
C211 Ag3 Ag4 45.5(7) 4_565 4_565 ?
Ag1 Ag3 Ag4 105.69(12) . 4_565 ?
Ag1 Ag3 Ag4 60.56(7) 4_565 4_565 ?
C211 Ag3 Ag4 45.5(7) . . ?
C211 Ag3 Ag4 140.4(7) 4_565 . ?
Ag1 Ag3 Ag4 60.56(7) . . ?
Ag1 Ag3 Ag4 105.69(12) 4_565 . ?
Ag4 Ag3 Ag4 95.04(13) 4_565 . ?
C211 Ag3 Ag6 137.0(6) . 4_565 ?
C211 Ag3 Ag6 48.1(6) 4_565 4_565 ?
Ag1 Ag3 Ag6 164.44(12) . 4_565 ?
Ag1 Ag3 Ag6 103.81(5) 4_565 4_565 ?
Ag4 Ag3 Ag6 59.42(8) 4_565 4_565 ?
Ag4 Ag3 Ag6 121.71(13) . 4_565 ?
C211 Ag3 Ag6 48.1(6) . . ?
C211 Ag3 Ag6 137.0(6) 4_565 . ?
Ag1 Ag3 Ag6 103.81(5) . . ?
Ag1 Ag3 Ag6 164.44(12) 4_565 . ?
Ag4 Ag3 Ag6 121.71(13) 4_565 . ?
Ag4 Ag3 Ag6 59.42(8) . . ?
Ag6 Ag3 Ag6 89.06(11) 4_565 . ?
C211 Ag4 C411 170.6(9) . . ?
C211 Ag4 O32 86.5(9) . . ?
C411 Ag4 O32 102.5(9) . . ?
C211 Ag4 Ag5 128.0(6) . . ?
C411 Ag4 Ag5 47.1(6) . . ?
O32 Ag4 Ag5 131.3(6) . . ?
C211 Ag4 Ag2 113.6(6) . . ?
C411 Ag4 Ag2 57.2(7) . . ?
O32 Ag4 Ag2 144.6(8) . . ?
Ag5 Ag4 Ag2 58.83(7) . . ?
C211 Ag4 Ag1 55.1(6) . . ?
C411 Ag4 Ag1 115.7(7) . . ?
O32 Ag4 Ag1 131.0(6) . . ?
Ag5 Ag4 Ag1 97.61(8) . . ?
Ag2 Ag4 Ag1 58.46(6) . . ?
C211 Ag4 Ag6 48.6(6) . . ?
C411 Ag4 Ag6 139.4(7) . . ?
O32 Ag4 Ag6 57.6(7) . . ?
Ag5 Ag4 Ag6 116.53(10) . . ?
Ag2 Ag4 Ag6 156.48(10) . . ?
Ag1 Ag4 Ag6 102.28(9) . . ?
C211 Ag4 Ag3 45.0(6) . . ?
C411 Ag4 Ag3 130.1(6) . . ?
O32 Ag4 Ag3 117.5(7) . . ?
Ag5 Ag4 Ag3 83.25(9) . . ?
Ag2 Ag4 Ag3 96.36(9) . . ?
Ag1 Ag4 Ag3 57.56(7) . . ?
Ag6 Ag4 Ag3 60.33(8) . . ?
C211 Ag4 Ag7 139.8(6) . . ?
C411 Ag4 Ag7 48.0(7) . . ?
O32 Ag4 Ag7 71.2(6) . . ?
Ag5 Ag4 Ag7 60.27(7) . . ?
Ag2 Ag4 Ag7 103.35(8) . . ?
Ag1 Ag4 Ag7 157.68(9) . . ?
Ag6 Ag4 Ag7 91.45(9) . . ?
Ag3 Ag4 Ag7 117.69(10) . . ?
C411 Ag5 C411 164.8(19) . 4_565 ?
C411 Ag5 Ag2 58.6(6) . . ?
C411 Ag5 Ag2 118.0(7) 4_565 . ?
C411 Ag5 Ag2 118.0(7) . 4_565 ?
C411 Ag5 Ag2 58.6(6) 4_565 4_565 ?
Ag2 Ag5 Ag2 60.01(8) . 4_565 ?
C411 Ag5 Ag4 47.8(8) . . ?
C411 Ag5 Ag4 146.0(8) 4_565 . ?
Ag2 Ag5 Ag4 60.94(6) . . ?
Ag2 Ag5 Ag4 105.75(9) 4_565 . ?
C411 Ag5 Ag4 146.0(8) . 4_565 ?
C411 Ag5 Ag4 47.8(8) 4_565 4_565 ?
Ag2 Ag5 Ag4 105.75(9) . 4_565 ?
Ag2 Ag5 Ag4 60.94(6) 4_565 4_565 ?
Ag4 Ag5 Ag4 98.41(12) . 4_565 ?
C411 Ag5 Ag7 135.2(6) . 4_565 ?
C411 Ag5 Ag7 49.2(7) 4_565 4_565 ?
Ag2 Ag5 Ag7 166.15(7) . 4_565 ?
Ag2 Ag5 Ag7 106.43(5) 4_565 4_565 ?
Ag4 Ag5 Ag7 125.29(11) . 4_565 ?
Ag4 Ag5 Ag7 62.35(6) 4_565 4_565 ?
C411 Ag5 Ag7 49.2(7) . . ?
C411 Ag5 Ag7 135.2(6) 4_565 . ?
Ag2 Ag5 Ag7 106.43(5) . . ?
Ag2 Ag5 Ag7 166.15(7) 4_565 . ?
Ag4 Ag5 Ag7 62.35(6) . . ?
Ag4 Ag5 Ag7 125.29(11) 4_565 . ?
Ag7 Ag5 Ag7 86.95(9) 4_565 . ?
C611 Ag6 C211 157.4(10) . . ?
C611 Ag6 C212 134.8(8) . . ?
C211 Ag6 C212 26.9(8) . . ?
C611 Ag6 Ag11 46.8(7) . . ?
C211 Ag6 Ag11 128.5(6) . . ?
C212 Ag6 Ag11 135.1(6) . . ?
C611 Ag6 Ag4 156.8(7) . . ?
C211 Ag6 Ag4 45.8(7) . . ?
C212 Ag6 Ag4 66.1(6) . . ?
Ag11 Ag6 Ag4 130.30(11) . . ?
C611 Ag6 Ag3 131.3(7) . . ?
C211 Ag6 Ag3 44.9(6) . . ?
C212 Ag6 Ag3 66.7(5) . . ?
Ag11 Ag6 Ag3 86.05(8) . . ?
Ag4 Ag6 Ag3 60.25(9) . . ?
C611 Ag6 Ag8 41.6(7) . . ?
C211 Ag6 Ag8 161.0(7) . . ?
C212 Ag6 Ag8 161.4(5) . . ?
Ag11 Ag6 Ag8 59.73(7) . . ?
Ag4 Ag6 Ag8 115.24(12) . . ?
Ag3 Ag6 Ag8 131.13(10) . . ?
C111 Ag7 C411 139.4(10) . . ?
C111 Ag7 O31 92.9(8) . . ?
C411 Ag7 O31 114.8(9) . . ?
C111 Ag7 C412 119.1(7) . . ?
C411 Ag7 C412 25.0(8) . . ?
O31 Ag7 C412 110.7(8) . . ?
C111 Ag7 Ag10 44.5(6) . . ?
C411 Ag7 Ag10 123.4(7) . . ?
O31 Ag7 Ag10 121.5(6) . . ?
C412 Ag7 Ag10 124.0(5) . . ?
C111 Ag7 Ag5 126.4(5) . . ?
C411 Ag7 Ag5 45.3(6) . . ?
O31 Ag7 Ag5 138.0(6) . . ?
C412 Ag7 Ag5 66.0(5) . . ?
Ag10 Ag7 Ag5 86.22(7) . . ?
C111 Ag7 Ag9 47.0(5) . . ?
C411 Ag7 Ag9 172.5(7) . . ?
O31 Ag7 Ag9 58.0(6) . . ?
C412 Ag7 Ag9 155.7(5) . . ?
Ag10 Ag7 Ag9 63.53(7) . . ?
Ag5 Ag7 Ag9 137.61(9) . . ?
C111 Ag7 Ag4 175.3(5) . . ?
C411 Ag7 Ag4 44.9(8) . . ?
O31 Ag7 Ag4 82.8(6) . . ?
C412 Ag7 Ag4 64.4(5) . . ?
Ag10 Ag7 Ag4 137.08(9) . . ?
Ag5 Ag7 Ag4 57.38(7) . . ?
Ag9 Ag7 Ag4 128.52(9) . . ?
C311 Ag8 C611 165.5(8) . . ?
C311 Ag8 C612 142.0(8) . . ?
C611 Ag8 C612 26.7(7) . . ?
C311 Ag8 Ag12 45.1(7) . . ?
C611 Ag8 Ag12 133.0(7) . . ?
C612 Ag8 Ag12 141.5(5) . . ?
C311 Ag8 Ag9 45.2(6) . . ?
C611 Ag8 Ag9 149.4(6) . . ?
C612 Ag8 Ag9 156.9(5) . . ?
Ag12 Ag8 Ag9 61.34(7) . . ?
C311 Ag8 Ag11 136.1(7) . . ?
C611 Ag8 Ag11 42.8(6) . . ?
C612 Ag8 Ag11 65.1(5) . . ?
Ag12 Ag8 Ag11 91.56(7) . . ?
Ag9 Ag8 Ag11 128.52(11) . . ?
C311 Ag8 Ag6 154.3(6) . . ?
C611 Ag8 Ag6 40.2(6) . . ?
C612 Ag8 Ag6 61.4(5) . . ?
Ag12 Ag8 Ag6 128.96(10) . . ?
Ag9 Ag8 Ag6 109.23(11) . . ?
Ag11 Ag8 Ag6 53.31(7) . . ?
C311 Ag9 C111 168.5(9) . . ?
C311 Ag9 C112 151.9(9) . . ?
C111 Ag9 C112 29.0(8) . . ?
C311 Ag9 Ag8 46.9(7) . . ?
C111 Ag9 Ag8 140.4(5) . . ?
C112 Ag9 Ag8 151.2(5) . . ?
C311 Ag9 Ag12 43.6(7) . . ?
C111 Ag9 Ag12 128.0(6) . . ?
C112 Ag9 Ag12 148.1(5) . . ?
Ag8 Ag9 Ag12 58.57(7) . . ?
C311 Ag9 Ag7 141.6(7) . . ?
C111 Ag9 Ag7 45.8(5) . . ?
C112 Ag9 Ag7 64.4(5) . . ?
Ag8 Ag9 Ag7 95.03(9) . . ?
Ag12 Ag9 Ag7 118.44(10) . . ?
C311 Ag9 Ag10 131.2(7) . . ?
C111 Ag9 Ag10 40.5(5) . . ?
C112 Ag9 Ag10 67.3(5) . . ?
Ag8 Ag9 Ag10 119.32(10) . . ?
Ag12 Ag9 Ag10 87.83(8) . . ?
Ag7 Ag9 Ag10 56.09(6) . . ?
C111 Ag10 C111 172.1(12) . 4_565 ?
C111 Ag10 Ag7 48.6(6) . . ?
C111 Ag10 Ag7 139.3(6) 4_565 . ?
C111 Ag10 Ag7 139.3(6) . 4_565 ?
C111 Ag10 Ag7 48.6(6) 4_565 4_565 ?
Ag7 Ag10 Ag7 90.70(10) . 4_565 ?
C111 Ag10 Ag9 45.1(6) . . ?
C111 Ag10 Ag9 134.6(6) 4_565 . ?
Ag7 Ag10 Ag9 60.37(6) . . ?
Ag7 Ag10 Ag9 120.63(10) 4_565 . ?
C111 Ag10 Ag9 134.6(6) . 4_565 ?
C111 Ag10 Ag9 45.1(6) 4_565 4_565 ?
Ag7 Ag10 Ag9 120.63(10) . 4_565 ?
Ag7 Ag10 Ag9 60.37(6) 4_565 4_565 ?
Ag9 Ag10 Ag9 89.75(10) . 4_565 ?
C611 Ag11 C611 168.2(11) . 4_565 ?
C611 Ag11 O41 93.7(6) . . ?
C611 Ag11 O41 93.7(6) 4_565 . ?
C611 Ag11 Ag6 48.2(6) . . ?
C611 Ag11 Ag6 143.6(6) 4_565 . ?
O41 Ag11 Ag6 67.7(5) . . ?
C611 Ag11 Ag6 143.6(6) . 4_565 ?
C611 Ag11 Ag6 48.2(6) 4_565 4_565 ?
O41 Ag11 Ag6 67.7(5) . 4_565 ?
Ag6 Ag11 Ag6 95.43(12) . 4_565 ?
C611 Ag11 Ag8 130.8(6) . 4_565 ?
C611 Ag11 Ag8 45.6(7) 4_565 4_565 ?
O41 Ag11 Ag8 133.1(3) . 4_565 ?
Ag6 Ag11 Ag8 128.00(13) . 4_565 ?
Ag6 Ag11 Ag8 66.96(8) 4_565 4_565 ?
C611 Ag11 Ag8 45.6(7) . . ?
C611 Ag11 Ag8 130.8(6) 4_565 . ?
O41 Ag11 Ag8 133.1(3) . . ?
Ag6 Ag11 Ag8 66.96(8) . . ?
Ag6 Ag11 Ag8 128.00(13) 4_565 . ?
Ag8 Ag11 Ag8 85.78(10) 4_565 . ?
C311 Ag12 C311 172.8(12) . 4_565 ?
C311 Ag12 Ag8 47.9(7) . . ?
C311 Ag12 Ag8 138.4(7) 4_565 . ?
C311 Ag12 Ag8 138.4(7) . 4_565 ?
C311 Ag12 Ag8 47.9(7) 4_565 4_565 ?
Ag8 Ag12 Ag8 90.59(11) . 4_565 ?
C311 Ag12 Ag9 44.5(6) . . ?
C311 Ag12 Ag9 138.8(6) 4_565 . ?
Ag8 Ag12 Ag9 60.10(7) . . ?
Ag8 Ag12 Ag9 123.09(11) 4_565 . ?
C311 Ag12 Ag9 138.8(6) . 4_565 ?
C311 Ag12 Ag9 44.5(6) 4_565 4_565 ?
Ag8 Ag12 Ag9 123.09(11) . 4_565 ?
Ag8 Ag12 Ag9 60.10(7) 4_565 4_565 ?
Ag9 Ag12 Ag9 94.58(11) . 4_565 ?
C11 O11 Ag1 121.2(15) . . ?
C11 O12 Ag2 125.4(17) . . ?
O12 C11 O11 130(2) . . ?
O12 C11 C12 117(3) . . ?
O11 C11 C12 113(2) . . ?
F11 C12 F13 102(3) . . ?
F11 C12 F12 102(3) . . ?
F13 C12 F12 108(3) . . ?
F11 C12 C11 114(3) . . ?
F13 C12 C11 114(2) . . ?
F12 C12 C11 114(2) . . ?
C21 O21 Ag2 122.6(17) . . ?
O21 C21 O21 132(3) . 4_565 ?
O21 C21 C22 114.0(15) . . ?
O21 C21 C22 114.0(15) 4_565 . ?
F22 C22 F22 106(4) . 4_565 ?
F22 C22 F21 110(3) . . ?
F22 C22 F21 110(3) 4_565 . ?
F22 C22 C21 112(2) . . ?
F22 C22 C21 112(2) 4_565 . ?
F21 C22 C21 108(4) . . ?
C31 O31 Ag7 116.4(19) . . ?
C31 O32 Ag4 140(2) . . ?
O31 C31 O32 121(2) . . ?
O31 C31 C32 122.8(18) . . ?
O32 C31 C32 116.1(17) . . ?
F32 C32 F33 98.8(15) . . ?
F32 C32 F31 97.0(15) . . ?
F33 C32 F31 96.2(14) . . ?
F32 C32 C31 122.5(16) . . ?
F33 C32 C31 119.1(16) . . ?
F31 C32 C31 118.0(17) . . ?
C41 O41 Ag11 172(3) . . ?
O41 C41 O42 126(3) . . ?
O41 C41 C42 119(2) . . ?
O42 C41 C42 115(2) . . ?
F41 C42 F41 92.9(17) 4_565 . ?
F41 C42 F42 92.3(12) 4_565 . ?
F41 C42 F42 92.3(12) . . ?
F41 C42 C41 124.4(10) 4_565 . ?
F41 C42 C41 124.4(10) . . ?
F42 C42 C41 121.7(17) . . ?
C51 O51 Ag1 126(2) . . ?
O51 C51 O51 129(4) . 4_565 ?
O51 C51 C52 115(2) . . ?
O51 C51 C52 115(2) 4_565 . ?
F52 C52 F52 110(4) . 4_565 ?
F52 C52 F51 102(3) . . ?
F52 C52 F51 102(3) 4_565 . ?
F52 C52 C51 115(3) . . ?
F52 C52 C51 115(3) 4_565 . ?
F51 C52 C51 110(4) . . ?
C112 C111 Ag10 152.5(19) . . ?
C112 C111 Ag7 120.7(18) . . ?
Ag10 C111 Ag7 86.9(7) . . ?
C112 C111 Ag9 88.5(17) . . ?
Ag10 C111 Ag9 94.4(8) . . ?
Ag7 C111 Ag9 87.2(7) . . ?
C111 C112 C113 173(3) . . ?
C111 C112 Ag9 62.5(15) . . ?
C113 C112 Ag9 124(2) . . ?
C112 C113 C114 109(3) . . ?
C112 C113 C115 113(2) . . ?
C114 C113 C115 115(3) . . ?
C112 C113 C116 109(2) . . ?
C114 C113 C116 99(3) . . ?
C115 C113 C116 110(3) . . ?
C212 C211 Ag3 138(2) . . ?
C212 C211 Ag4 132(2) . . ?
Ag3 C211 Ag4 89.6(9) . . ?
C212 C211 Ag6 93.3(17) . . ?
Ag3 C211 Ag6 87.1(8) . . ?
Ag4 C211 Ag6 85.7(10) . . ?
C212 C211 Ag1 108.4(19) . . ?
Ag3 C211 Ag1 77.0(7) . . ?
Ag4 C211 Ag1 79.6(7) . . ?
Ag6 C211 Ag1 158.3(11) . . ?
C211 C212 C213 171(3) . . ?
C211 C212 Ag6 59.8(16) . . ?
C213 C212 Ag6 127.1(17) . . ?
C216 C213 C212 112(3) . . ?
C216 C213 C215 108(3) . . ?
C212 C213 C215 111(2) . . ?
C216 C213 C214 103(3) . . ?
C212 C213 C214 108(2) . . ?
C215 C213 C214 115(3) . . ?
C312 C311 Ag12 145(2) . . ?
C312 C311 Ag9 113(2) . . ?
Ag12 C311 Ag9 92.0(9) . . ?
C312 C311 Ag8 117.0(19) . . ?
Ag12 C311 Ag8 87.1(9) . . ?
Ag9 C311 Ag8 87.9(8) . . ?
C311 C312 C313 178(2) . . ?
C312 C313 C315 106(2) . . ?
C312 C313 C314 109(2) . . ?
C315 C313 C314 114(3) . . ?
C312 C313 C316 109(2) . . ?
C315 C313 C316 108(3) . . ?
C314 C313 C316 110(3) . . ?
C412 C411 Ag5 140(2) . . ?
C412 C411 Ag4 135(2) . . ?
Ag5 C411 Ag4 85.1(11) . . ?
C412 C411 Ag7 96.4(17) . . ?
Ag5 C411 Ag7 85.5(10) . . ?
Ag4 C411 Ag7 87.1(13) . . ?
C412 C411 Ag2 108(2) . . ?
Ag5 C411 Ag2 75.2(7) . . ?
Ag4 C411 Ag2 76.8(7) . . ?
Ag7 C411 Ag2 155.7(14) . . ?
C411 C412 C413 177(3) . . ?
C411 C412 Ag7 58.6(17) . . ?
C413 C412 Ag7 123.9(15) . . ?
C412 C413 C415 112(2) . . ?
C412 C413 C416 108(2) . . ?
C415 C413 C416 109(2) . . ?
C412 C413 C414 109(2) . . ?
C415 C413 C414 110(2) . . ?
C416 C413 C414 109(2) . . ?
C512 C511 Ag2 126.7(18) . 4_565 ?
C512 C511 Ag2 126.7(18) . . ?
Ag2 C511 Ag2 79.8(9) 4_565 . ?
C512 C511 Ag1 104(2) . 4_565 ?
Ag2 C511 Ag1 78.4(6) 4_565 4_565 ?
Ag2 C511 Ag1 128.4(14) . 4_565 ?
C512 C511 Ag1 104(2) . . ?
Ag2 C511 Ag1 128.4(14) 4_565 . ?
Ag2 C511 Ag1 78.4(6) . . ?
Ag1 C511 Ag1 79.7(10) 4_565 . ?
C511 C512 C513 174(4) . . ?
C512 C513 C514 111(2) . 4_565 ?
C512 C513 C514 111(2) . . ?
C514 C513 C514 108(5) 4_565 . ?
C512 C513 C515 124(4) . . ?
C514 C513 C515 100(3) 4_565 . ?
C514 C513 C515 100(3) . . ?
C612 C611 Ag11 139(2) . . ?
C612 C611 Ag6 133(2) . . ?
Ag11 C611 Ag6 85.0(8) . . ?
C612 C611 Ag8 96.3(17) . . ?
Ag11 C611 Ag8 91.6(9) . . ?
Ag6 C611 Ag8 98.3(10) . . ?
C611 C612 C613 175(3) . . ?
C611 C612 Ag8 57.0(14) . . ?
C613 C612 Ag8 127.8(18) . . ?
C616 C613 C614 126(4) . . ?
C616 C613 C615 101(4) . . ?
C614 C613 C615 94(4) . . ?
C616 C613 C612 112(3) . . ?
C614 C613 C612 112(3) . . ?
C615 C613 C612 106(3) . . ?

loop_
_geom_bond_atom_site_label_1
_geom_bond_atom_site_label_2
_geom_bond_distance
_geom_bond_site_symmetry_2
_geom_bond_publ_flag
Ag1 O11 2.293(14) . ?
Ag1 O51 2.304(19) . ?
Ag1 C511 2.35(2) . ?
Ag1 C211 2.51(2) . ?
Ag1 Ag3 2.911(3) . ?
Ag1 Ag2 2.924(2) . ?
Ag1 Ag4 3.004(3) . ?
Ag1 Ag1 3.008(3) 4_565 ?
Ag2 C511 2.28(2) . ?
Ag2 O12 2.311(15) . ?
Ag2 O21 2.311(16) . ?
Ag2 C411 2.58(2) . ?
Ag2 Ag5 2.921(3) . ?
Ag2 Ag2 2.921(3) 4_565 ?
Ag2 Ag4 2.984(3) . ?
Ag3 C211 2.15(2) . ?
Ag3 C211 2.15(2) 4_565 ?
Ag3 Ag1 2.911(3) 4_565 ?
Ag3 Ag4 3.042(3) 4_565 ?
Ag3 Ag4 3.042(3) . ?
Ag3 Ag6 3.044(3) 4_565 ?
Ag3 Ag6 3.044(3) . ?
Ag4 C211 2.17(3) . ?
Ag4 C411 2.20(3) . ?
Ag4 O32 2.46(2) . ?
Ag4 Ag5 2.963(3) . ?
Ag4 Ag6 3.016(3) . ?
Ag4 Ag7 3.116(3) . ?
Ag5 C411 2.18(2) . ?
Ag5 C411 2.18(2) 4_565 ?
Ag5 Ag2 2.921(3) 4_565 ?
Ag5 Ag4 2.963(3) 4_565 ?
Ag5 Ag7 3.055(2) 4_565 ?
Ag5 Ag7 3.055(2) . ?
Ag6 C611 2.16(2) . ?
Ag6 C211 2.27(2) . ?
Ag6 C212 2.62(3) . ?
Ag6 Ag11 2.886(3) . ?
Ag6 Ag8 3.311(3) . ?
Ag7 C111 2.22(2) . ?
Ag7 C411 2.32(3) . ?
Ag7 O31 2.56(3) . ?
Ag7 C412 2.70(2) . ?
Ag7 Ag10 2.955(2) . ?
Ag7 Ag9 3.095(3) . ?
Ag8 C311 2.21(2) . ?
Ag8 C611 2.22(2) . ?
Ag8 C612 2.63(2) . ?
Ag8 Ag12 2.976(3) . ?
Ag8 Ag9 3.024(3) . ?
Ag8 Ag11 3.108(3) . ?
Ag9 C311 2.15(2) . ?
Ag9 C111 2.27(2) . ?
Ag9 C112 2.55(3) . ?
Ag9 Ag12 3.060(3) . ?
Ag9 Ag10 3.187(3) . ?
Ag10 C111 2.08(2) . ?
Ag10 C111 2.08(2) 4_565 ?
Ag10 Ag7 2.955(2) 4_565 ?
Ag10 Ag9 3.187(3) 4_565 ?
Ag11 C611 2.11(3) . ?
Ag11 C611 2.11(3) 4_565 ?
Ag11 O41 2.47(4) . ?
Ag11 Ag6 2.886(3) 4_565 ?
Ag11 Ag8 3.108(3) 4_565 ?
Ag12 C311 2.11(3) . ?
Ag12 C311 2.11(3) 4_565 ?
Ag12 Ag8 2.976(3) 4_565 ?
Ag12 Ag9 3.060(3) 4_565 ?
O11 C11 1.27(3) . ?
O12 C11 1.15(3) . ?
C11 C12 1.54(3) . ?
C12 F11 1.27(4) . ?
C12 F13 1.27(4) . ?
C12 F12 1.29(3) . ?
O21 C21 1.22(2) . ?
C21 O21 1.22(2) 4_565 ?
C21 C22 1.59(5) . ?
C22 F22 1.30(3) . ?
C22 F22 1.30(3) 4_565 ?
C22 F21 1.33(5) . ?
O31 C31 1.143(18) . ?
O32 C31 1.207(18) . ?
C31 C32 1.459(18) . ?
C32 F32 1.259(19) . ?
C32 F33 1.283(19) . ?
C32 F31 1.305(19) . ?
O41 C41 1.204(19) . ?
O42 C41 1.233(19) . ?
C41 C42 1.51(2) . ?
C42 F41 1.315(13) 4_565 ?
C42 F41 1.315(13) . ?
C42 F42 1.332(14) . ?
O51 C51 1.19(2) . ?
C51 O51 1.19(2) 4_565 ?
C51 C52 1.55(5) . ?
C52 F52 1.26(2) . ?
C52 F52 1.26(2) 4_565 ?
C52 F51 1.27(3) . ?
C111 C112 1.24(3) . ?
C112 C113 1.46(3) . ?
C113 C114 1.48(5) . ?
C113 C115 1.49(4) . ?
C113 C116 1.54(4) . ?
C211 C212 1.19(3) . ?
C212 C213 1.50(3) . ?
C213 C216 1.46(5) . ?
C213 C215 1.50(5) . ?
C213 C214 1.50(4) . ?
C311 C312 1.24(3) . ?
C312 C313 1.45(3) . ?
C313 C315 1.48(4) . ?
C313 C314 1.52(4) . ?
C313 C316 1.55(4) . ?
C411 C412 1.15(3) . ?
C412 C413 1.46(3) . ?
C413 C415 1.47(3) . ?
C413 C416 1.53(3) . ?
C413 C414 1.56(3) . ?
C511 C512 1.15(4) . ?
C511 Ag2 2.28(2) 4_565 ?
C511 Ag1 2.35(2) 4_565 ?
C512 C513 1.46(5) . ?
C513 C514 1.52(4) 4_565 ?
C513 C514 1.52(4) . ?
C513 C515 1.53(4) . ?
C611 C612 1.19(3) . ?
C612 C613 1.46(4) . ?
C613 C616 1.42(3) . ?
C613 C614 1.43(3) . ?
C613 C615 1.43(3) . ?
